data_4022477
loop_
_publ_author_name
'Mabel Fragoso-Serrano'
'Georgina Guill\'en-Jaramillo'
'Rogelio Pereda-Miranda'
'Carlos M. Cerda-Garc\'ia-Rojas'

_publ_contact_author
;
  Dr. Carlos M. Cerda-Garcia-Rojas
  Departamento de Quimica
  CINVESTAV-IPN
  Av. Instituto Politecnico Nacional 2508
  07360 Mexico City
  Mexico

;
_publ_contact_author_email ccerda@mail.cinvestav.mx
_publ_contact_author_fax '5255 57477137'
_publ_contact_author_phone '5255 50613800 ext 4035'
_publ_section_title
;
 Conformational Analysis of Sulfur-Containing 6-Deoxy-L-hexose
 Derivatives by Molecular Modeling and NMR Spectroscopy.
 A Theoretical Study and Experimental Evidence of Intramolecular
 Nonbonded Interactions between Sulfur and Oxygen
;
_journal_name_full 'Journal of Organic Chemistry'
_journal_page_first 7167
_journal_page_last 7175
_journal_paper_doi 10.1021/jo034492k
_journal_volume 68
_journal_year 2003
_chemical_formula_moiety 'C12 H18 O5 S2'
_chemical_formula_sum 'C12 H18 O5 S2'
_chemical_formula_weight 306.38
_chemical_melting_point 111.0(10)
_chemical_name_systematic
;
(4aR,6S,7S,8R,8aS)-7,8-diacetyloxy-6-methylhexahydro-4aH-[1,4]dithiino
[2,3b]pyran.
;
_space_group_IT_number 19
_symmetry_cell_setting orthorhombic
_symmetry_space_group_name_Hall 'P 2ac 2ab'
_symmetry_space_group_name_H-M 'P 21 21 21'
_atom_sites_solution_hydrogens geom
_atom_sites_solution_primary direct
_atom_sites_solution_secondary difmap
_audit_creation_method SHELXL-97
_cell_angle_alpha 90.00
_cell_angle_beta 90.00
_cell_angle_gamma 90.00
_cell_formula_units_Z 4
_cell_length_a 9.1347(3)
_cell_length_b 9.4741(3)
_cell_length_c 18.1026(6)
_cell_measurement_reflns_used 100
_cell_measurement_temperature 293(2)
_cell_measurement_theta_max 15
_cell_measurement_theta_min 7
_cell_volume 1566.65(9)
_computing_cell_refinement 'Bruker SMART'
_computing_data_collection 'Bruker SMART'
_computing_data_reduction 'Bruker SHELXTL'
_computing_molecular_graphics 'XPMA (Zsolnai, 1997)'
_computing_publication_material 'CIFTAB (Sheldrick, 1992-7)'
_computing_structure_refinement 'SHELXL-97 (Sheldrick, 1997)'
_computing_structure_solution 'SHELXS (Sheldrick, 1997)'
_diffrn_ambient_temperature 293(2)
_diffrn_measured_fraction_theta_full 1.000
_diffrn_measured_fraction_theta_max 1.000
_diffrn_measurement_device_type 'CCD Area Detector'
_diffrn_measurement_method 'phi and omega scans'
_diffrn_radiation_monochromator graphite
_diffrn_radiation_source 'fine-focus sealed tube'
_diffrn_radiation_type MoK\a
_diffrn_radiation_wavelength 0.71073
_diffrn_reflns_av_R_equivalents 0.0392
_diffrn_reflns_av_sigmaI/netI 0.0293
_diffrn_reflns_limit_h_max 11
_diffrn_reflns_limit_h_min -9
_diffrn_reflns_limit_k_max 11
_diffrn_reflns_limit_k_min -11
_diffrn_reflns_limit_l_max 20
_diffrn_reflns_limit_l_min -22
_diffrn_reflns_number 10469
_diffrn_reflns_theta_full 26.00
_diffrn_reflns_theta_max 26.00
_diffrn_reflns_theta_min 2.25
_diffrn_standards_decay_% <1
_exptl_absorpt_coefficient_mu 0.351
_exptl_absorpt_correction_type none
_exptl_crystal_colour colourless
_exptl_crystal_density_diffrn 1.299
_exptl_crystal_density_method 'not measured'
_exptl_crystal_description prism
_exptl_crystal_F_000 648
_exptl_crystal_size_max 0.47
_exptl_crystal_size_mid 0.38
_exptl_crystal_size_min 0.33
_refine_diff_density_max 0.224
_refine_diff_density_min -0.268
_refine_diff_density_rms 0.080
_refine_ls_abs_structure_details 'Flack H D (1983), Acta Cryst. A39, 876-881'
_refine_ls_abs_structure_Flack -0.02(8)
_refine_ls_extinction_coef 0.076(4)
_refine_ls_extinction_expression Fc^*^=kFc[1+0.001xFc^2^\l^3^/sin(2\q)]^-1/4^
_refine_ls_extinction_method SHELXL
_refine_ls_goodness_of_fit_ref 0.999
_refine_ls_hydrogen_treatment mixed
_refine_ls_matrix_type full
_refine_ls_number_parameters 193
_refine_ls_number_reflns 2659
_refine_ls_number_restraints 0
_refine_ls_restrained_S_all 0.999
_refine_ls_R_factor_all 0.0479
_refine_ls_R_factor_gt 0.0416
_refine_ls_shift/su_max 0.000
_refine_ls_shift/su_mean 0.000
_refine_ls_structure_factor_coef Fsqd
_refine_ls_weighting_details 'calc w=1/[\s^2^(Fo^2^)+(0.0694P)^2^+0.0000P] where P=(Fo^2^+2Fc^2^)/3'
_refine_ls_weighting_scheme calc
_refine_ls_wR_factor_gt 0.0964
_refine_ls_wR_factor_ref 0.1004
_reflns_number_gt 2659
_reflns_number_total 3086
_reflns_threshold_expression >2sigma(I)
_cod_data_source_file jo034492ksi20030626_090712.cif
_cod_data_source_block pyran
_cod_depositor_comments
;
The following automatic conversions were performed:

'_chemical_melting_point' value '110-112' was changed to '111.0(10)'
- the average value was taken and precision was estimated.

Automatic conversion script
Id: cif_fix_values 1646 2011-03-28 12:23:43Z adriana 
;
_cod_database_code 4022477

loop_
_symmetry_equiv_pos_as_xyz
'x, y, z'
'-x+1/2, -y, z+1/2'
'x+1/2, -y+1/2, -z'
'-x, y+1/2, -z+1/2'

loop_
_atom_site_label
_atom_site_type_symbol
_atom_site_fract_x
_atom_site_fract_y
_atom_site_fract_z
_atom_site_U_iso_or_equiv
_atom_site_adp_type
_atom_site_occupancy
_atom_site_symmetry_multiplicity
_atom_site_calc_flag
_atom_site_refinement_flags
S2 S 0.36400(7) 0.32799(7) 0.20112(3) 0.0656(2) Uani 1 1 d .
S1 S 0.14744(8) 0.62437(7) 0.17122(4) 0.0687(2) Uani 1 1 d .
O3 O 0.2271(2) 0.09767(18) 0.10196(8) 0.0633(4) Uani 1 1 d .
O1 O -0.03793(19) 0.44004(19) 0.12798(9) 0.0630(4) Uani 1 1 d .
C4 C -0.0153(3) 0.1924(3) 0.10263(12) 0.0589(6) Uani 1 1 d .
C1 C 0.0876(3) 0.4417(3) 0.17420(13) 0.0560(5) Uani 1 1 d .
C2 C 0.1992(2) 0.3363(2) 0.14442(12) 0.0526(5) Uani 1 1 d .
O4 O -0.0857(2) 0.0586(2) 0.11591(8) 0.0682(5) Uani 1 1 d .
C8 C 0.4241(3) 0.5091(3) 0.19239(14) 0.0662(6) Uani 1 1 d .
H8A H 0.5169 0.5206 0.2177 0.079 Uiso 1 1 calc R
H8B H 0.4391 0.5310 0.1406 0.079 Uiso 1 1 calc R
O9 O 0.2671(3) -0.0406(2) 0.20023(12) 0.0917(7) Uani 1 1 d .
C5 C -0.1143(3) 0.3093(3) 0.13279(13) 0.0610(6) Uani 1 1 d .
C3 C 0.1309(3) 0.1910(2) 0.14247(11) 0.0542(5) Uani 1 1 d .
C7 C 0.3127(3) 0.6116(3) 0.22475(14) 0.0670(6) Uani 1 1 d .
H7A H 0.3571 0.7044 0.2282 0.080 Uiso 1 1 calc R
H7B H 0.2880 0.5814 0.2744 0.080 Uiso 1 1 calc R
C9 C 0.2908(3) -0.0098(3) 0.13748(16) 0.0680(7) Uani 1 1 d .
C11 C -0.1016(4) -0.0325(4) 0.05942(16) 0.0825(9) Uani 1 1 d .
C6 C -0.2560(3) 0.3243(4) 0.08985(17) 0.0858(8) Uani 1 1 d .
H6A H -0.3143 0.3978 0.1114 0.129 Uiso 1 1 calc R
H6B H -0.3090 0.2368 0.0915 0.129 Uiso 1 1 calc R
H6C H -0.2344 0.3477 0.0394 0.129 Uiso 1 1 calc R
O11 O -0.0625(5) -0.0065(4) -0.00103(13) 0.1503(14) Uani 1 1 d .
C12 C -0.1745(4) -0.1661(4) 0.0851(2) 0.0979(10) Uani 1 1 d .
H12A H -0.1938 -0.1599 0.1371 0.147 Uiso 1 1 calc R
H12B H -0.1113 -0.2450 0.0756 0.147 Uiso 1 1 calc R
H12C H -0.2650 -0.1786 0.0589 0.147 Uiso 1 1 calc R
C10 C 0.3970(5) -0.0827(4) 0.0884(2) 0.1080(12) Uani 1 1 d .
H10A H 0.3967 -0.0385 0.0407 0.162 Uiso 1 1 calc R
H10B H 0.3696 -0.1801 0.0834 0.162 Uiso 1 1 calc R
H10C H 0.4933 -0.0766 0.1095 0.162 Uiso 1 1 calc R
H5A H -0.129(2) 0.294(2) 0.1884(13) 0.049(5) Uiso 1 1 d .
H1A H 0.061(2) 0.417(2) 0.2267(11) 0.038(5) Uiso 1 1 d .
H2A H 0.226(3) 0.364(3) 0.0918(14) 0.066(7) Uiso 1 1 d .
H4A H -0.001(3) 0.212(3) 0.0471(14) 0.055(6) Uiso 1 1 d .
H3A H 0.114(3) 0.155(3) 0.1891(16) 0.069(7) Uiso 1 1 d .

loop_
_atom_site_aniso_label
_atom_site_aniso_U_11
_atom_site_aniso_U_22
_atom_site_aniso_U_33
_atom_site_aniso_U_23
_atom_site_aniso_U_13
_atom_site_aniso_U_12
S2 0.0558(3) 0.0655(4) 0.0755(4) 0.0024(3) -0.0119(3) 0.0127(3)
S1 0.0673(4) 0.0606(3) 0.0783(4) 0.0033(3) -0.0031(3) 0.0144(3)
O3 0.0695(11) 0.0670(9) 0.0534(8) -0.0034(7) 0.0048(8) 0.0134(8)
O1 0.0544(10) 0.0733(10) 0.0613(8) 0.0137(8) -0.0015(7) 0.0134(8)
C4 0.0562(13) 0.0765(15) 0.0441(11) 0.0048(10) 0.0012(9) -0.0018(11)
C1 0.0529(12) 0.0632(13) 0.0518(11) 0.0050(10) 0.0011(10) 0.0129(10)
C2 0.0476(11) 0.0640(12) 0.0463(10) 0.0063(10) 0.0004(9) 0.0088(10)
O4 0.0703(11) 0.0836(11) 0.0507(8) -0.0074(8) 0.0029(8) -0.0085(9)
C8 0.0556(13) 0.0749(15) 0.0680(13) 0.0005(11) -0.0025(12) 0.0029(12)
O9 0.1210(18) 0.0723(12) 0.0817(13) 0.0083(10) -0.0046(13) 0.0259(12)
C5 0.0506(13) 0.0791(15) 0.0534(12) 0.0106(11) 0.0050(10) 0.0063(11)
C3 0.0544(12) 0.0648(13) 0.0433(10) 0.0037(9) 0.0028(10) 0.0116(11)
C7 0.0725(16) 0.0636(14) 0.0651(13) -0.0049(11) -0.0052(12) 0.0064(12)
C9 0.0671(16) 0.0559(13) 0.0809(17) -0.0109(12) -0.0065(14) 0.0053(12)
C11 0.079(2) 0.105(2) 0.0637(15) -0.0200(15) -0.0042(14) -0.0039(17)
C6 0.0571(14) 0.111(2) 0.0897(18) 0.0116(17) -0.0107(14) 0.0076(16)
O11 0.223(4) 0.168(3) 0.0598(12) -0.0338(15) 0.0110(19) -0.062(3)
C12 0.087(2) 0.097(2) 0.110(2) -0.0333(19) -0.0046(19) -0.0066(19)
C10 0.105(3) 0.092(2) 0.127(3) -0.014(2) 0.013(2) 0.035(2)

loop_
_atom_type_symbol
_atom_type_description
_atom_type_scat_dispersion_real
_atom_type_scat_dispersion_imag
_atom_type_scat_source
C C 0.0033 0.0016 'International Tables Vol C Tables 4.2.6.8 and 6.1.1.4'
H H 0.0000 0.0000 'International Tables Vol C Tables 4.2.6.8 and 6.1.1.4'
O O 0.0106 0.0060 'International Tables Vol C Tables 4.2.6.8 and 6.1.1.4'
S S 0.1246 0.1234 'International Tables Vol C Tables 4.2.6.8 and 6.1.1.4'

loop_
_geom_angle_atom_site_label_1
_geom_angle_atom_site_label_2
_geom_angle_atom_site_label_3
_geom_angle
C8 S2 C2 99.21(11)
C7 S1 C1 99.93(11)
C9 O3 C3 119.09(18)
C1 O1 C5 111.67(17)
O4 C4 C3 107.79(18)
O4 C4 C5 108.26(19)
C3 C4 C5 110.89(19)
O1 C1 C2 108.92(18)
O1 C1 S1 103.66(15)
C2 C1 S1 114.34(17)
C3 C2 C1 109.17(19)
C3 C2 S2 108.32(15)
C1 C2 S2 112.41(16)
C11 O4 C4 119.0(2)
C7 C8 S2 111.64(19)
O1 C5 C6 107.8(2)
O1 C5 C4 108.55(19)
C6 C5 C4 112.9(2)
O3 C3 C2 108.52(18)
O3 C3 C4 107.40(17)
C2 C3 C4 111.49(18)
C8 C7 S1 113.34(17)
O9 C9 O3 124.4(3)
O9 C9 C10 125.1(3)
O3 C9 C10 110.5(3)
O11 C11 O4 122.7(3)
O11 C11 C12 126.7(3)
O4 C11 C12 110.6(3)

loop_
_geom_bond_atom_site_label_1
_geom_bond_atom_site_label_2
_geom_bond_distance
S2 C8 1.808(3)
S2 C2 1.824(2)
S1 C7 1.798(3)
S1 C1 1.816(3)
O3 C9 1.338(3)
O3 C3 1.446(3)
O1 C1 1.420(3)
O1 C5 1.424(3)
C4 O4 1.442(3)
C4 C3 1.518(3)
C4 C5 1.530(4)
C1 C2 1.525(3)
C2 C3 1.512(3)
O4 C11 1.345(3)
C8 C7 1.523(4)
O9 C9 1.192(3)
C5 C6 1.517(4)
C9 C10 1.485(4)
C11 O11 1.177(4)
C11 C12 1.504(5)

loop_
_cod_related_entry_id
_cod_related_entry_database
_cod_related_entry_code
1 ChemSpider 9154900
